data_1512070
loop_
_publ_author_name
'Hiroi, Yuki'
'Komine, Nobuyuki'
'Komiya, Sanshiro'
'Hirano, Masafumi'

_publ_section_title
;
 Asymmetric Cross-Dimerization between Methyl Methacrylate and Substituted
 Alkene by Ru(0)--Bicyclononadiene Complex
;
_journal_issue 10
_journal_name_full 'Organic Letters'
_journal_page_first 2486
_journal_paper_doi 10.1021/ol400963d
_journal_volume 15
_journal_year 2013
_chemical_formula_moiety 'C20 H28 O4 Ru'
_chemical_formula_sum 'C20 H28 O4 Ru'
_chemical_formula_weight 433.51
_space_group_IT_number 14
_symmetry_cell_setting monoclinic
_symmetry_Int_Tables_number 14
_symmetry_space_group_name_Hall '-P 2yn'
_symmetry_space_group_name_H-M 'P 1 21/n 1'
_atom_sites_solution_hydrogens geom
_atom_sites_solution_primary direct
_atom_sites_solution_secondary difmap
_cell_angle_alpha 90.0000
_cell_angle_beta 92.680(3)
_cell_angle_gamma 90.0000
_cell_formula_units_Z 4
_cell_length_a 7.8164(17)
_cell_length_b 14.895(4)
_cell_length_c 16.387(4)
_cell_measurement_reflns_used 5184
_cell_measurement_temperature 200
_cell_measurement_theta_max 27.48
_cell_measurement_theta_min 3.00
_cell_volume 1905.8(8)
_computing_cell_refinement CrystalClear
_computing_data_collection 'CrystalClear (Rigaku Inc., 2007)'
_computing_data_reduction CrystalClear
_computing_molecular_graphics 'CrystalStructure 4.0'
_computing_publication_material 'CrystalStructure 4.0 (Rigaku, 2010)'
_computing_structure_refinement 'SHELXL97 (Sheldrick, 2008)'
_computing_structure_solution 'SIR92 (Altomare, et al., 1994)'
_diffrn_ambient_temperature 200
_diffrn_detector_area_resol_mean 7.314
_diffrn_measured_fraction_theta_full 0.997
_diffrn_measured_fraction_theta_max 0.997
_diffrn_measurement_device_type 'Rigaku Mercury70'
_diffrn_measurement_method \w
_diffrn_radiation_type 'Mo K\a'
_diffrn_radiation_wavelength 0.71075
_diffrn_reflns_av_R_equivalents 0.0267
_diffrn_reflns_limit_h_max 10
_diffrn_reflns_limit_h_min -7
_diffrn_reflns_limit_k_max 19
_diffrn_reflns_limit_k_min -18
_diffrn_reflns_limit_l_max 17
_diffrn_reflns_limit_l_min -21
_diffrn_reflns_number 14930
_diffrn_reflns_theta_full 27.48
_diffrn_reflns_theta_max 27.48
_diffrn_standards_number 0
_exptl_absorpt_coefficient_mu 0.843
_exptl_absorpt_correction_T_max 0.938
_exptl_absorpt_correction_T_min 0.919
_exptl_absorpt_correction_type numerical
_exptl_absorpt_process_details 'NUMABS (Rigaku, 1999)'
_exptl_crystal_colour yellow
_exptl_crystal_density_diffrn 1.511
_exptl_crystal_density_method 'not measured'
_exptl_crystal_description prism
_exptl_crystal_F_000 896.00
_exptl_crystal_size_max 0.135
_exptl_crystal_size_mid 0.112
_exptl_crystal_size_min 0.076
_refine_diff_density_max 1.010
_refine_diff_density_min -0.750
_refine_ls_extinction_method none
_refine_ls_goodness_of_fit_ref 0.851
_refine_ls_hydrogen_treatment constr
_refine_ls_number_parameters 226
_refine_ls_number_reflns 4342
_refine_ls_number_restraints 0
_refine_ls_R_factor_gt 0.0375
_refine_ls_shift/su_max 0.001
_refine_ls_structure_factor_coef Fsqd
_refine_ls_weighting_details 'w = 1/[\s^2^(Fo^2^)+(0.0815P)^2^+2.5225P] where P=(Fo^2^+2Fc^2^)/3'
_refine_ls_weighting_scheme calc
_refine_ls_wR_factor_ref 0.1118
_reflns_number_gt 3601
_reflns_number_total 4342
_reflns_threshold_expression F^2^>2.0\s(F^2^)
_cod_data_source_file ol400963d_si_001.cif
_cod_data_source_block HRI0917-1(compound-rac-3b)
_cod_database_code 1512070

loop_
_symmetry_equiv_pos_site_id
_symmetry_equiv_pos_as_xyz
1 +X,+Y,+Z
2 1/2-X,1/2+Y,1/2-Z
3 -X,-Y,-Z
4 1/2+X,1/2-Y,1/2+Z

loop_
_atom_site_label
_atom_site_type_symbol
_atom_site_fract_x
_atom_site_fract_y
_atom_site_fract_z
_atom_site_U_iso_or_equiv
_atom_site_adp_type
_atom_site_occupancy
_atom_site_symmetry_multiplicity
_atom_site_calc_flag
_atom_site_refinement_flags
Ru1 Ru -0.00360(3) 0.222848(16) 0.186698(15) 0.02633(11) Uani 1.0 4 d .
O1 O -0.0841(3) 0.32707(16) 0.25868(14) 0.0337(5) Uani 1.0 4 d .
O2 O 0.2384(3) 0.28022(13) 0.19070(14) 0.0279(5) Uani 1.0 4 d .
O3 O 0.1013(3) 0.16564(16) 0.29292(14) 0.0361(5) Uani 1.0 4 d .
O4 O -0.2418(3) 0.17668(17) 0.21959(14) 0.0354(5) Uani 1.0 4 d .
C1 C -0.0785(5) 0.4437(3) 0.3557(3) 0.0507(10) Uani 1.0 4 d .
C2 C 0.0106(4) 0.3840(3) 0.29716(19) 0.0313(7) Uani 1.0 4 d .
C3 C 0.1865(4) 0.3948(3) 0.2877(2) 0.0351(7) Uani 1.0 4 d .
C4 C 0.2871(4) 0.3457(2) 0.23593(19) 0.0278(6) Uani 1.0 4 d .
C5 C 0.4727(4) 0.3701(3) 0.2305(3) 0.0406(8) Uani 1.0 4 d .
C6 C 0.1346(5) 0.0883(3) 0.4168(3) 0.0534(11) Uani 1.0 4 d .
C7 C 0.0227(4) 0.1244(3) 0.3471(2) 0.0337(7) Uani 1.0 4 d .
C8 C -0.1534(4) 0.1109(3) 0.3469(3) 0.0401(8) Uani 1.0 4 d .
C9 C -0.2729(4) 0.1389(3) 0.2864(2) 0.0323(7) Uani 1.0 4 d .
C10 C -0.4613(4) 0.1242(3) 0.2999(3) 0.0429(9) Uani 1.0 4 d .
C11 C -0.0034(5) 0.2864(3) 0.0629(3) 0.0354(8) Uani 1.0 4 d .
C12 C -0.1727(5) 0.2694(3) 0.0843(2) 0.0340(7) Uani 1.0 4 d .
C13 C -0.2689(5) 0.1877(3) 0.0526(3) 0.0450(9) Uani 1.0 4 d .
C14 C -0.1386(5) 0.1156(3) 0.0363(3) 0.0456(9) Uani 1.0 4 d .
C15 C -0.0256(5) 0.0997(3) 0.1125(3) 0.0379(8) Uani 1.0 4 d .
C16 C 0.1474(5) 0.1234(3) 0.1219(3) 0.0387(8) Uani 1.0 4 d .
C17 C 0.2325(5) 0.1727(3) 0.0552(3) 0.0452(9) Uani 1.0 4 d .
C18 C 0.0906(5) 0.2228(3) 0.0055(3) 0.0380(8) Uani 1.0 4 d .
C19 C -0.0293(5) 0.1526(3) -0.0326(3) 0.0509(10) Uani 1.0 4 d .
C20 C 0.0626(5) 0.3806(3) 0.0654(3) 0.0465(9) Uani 1.0 4 d .
H1A H -0.1311 0.4069 0.3972 0.0609 Uiso 1.0 4 calc R
H1B H -0.1674 0.4786 0.3258 0.0609 Uiso 1.0 4 calc R
H1C H 0.0049 0.4847 0.3822 0.0609 Uiso 1.0 4 calc R
H3 H 0.2426 0.4401 0.3198 0.0421 Uiso 1.0 4 calc R
H5A H 0.4894 0.4010 0.1787 0.0487 Uiso 1.0 4 calc R
H5B H 0.5425 0.3154 0.2332 0.0487 Uiso 1.0 4 calc R
H5C H 0.5073 0.4098 0.2760 0.0487 Uiso 1.0 4 calc R
H6A H 0.1952 0.1381 0.4446 0.0641 Uiso 1.0 4 calc R
H6B H 0.2181 0.0462 0.3957 0.0641 Uiso 1.0 4 calc R
H6C H 0.0635 0.0572 0.4556 0.0641 Uiso 1.0 4 calc R
H8 H -0.1963 0.0797 0.3922 0.0482 Uiso 1.0 4 calc R
H10A H -0.4966 0.1628 0.3445 0.0515 Uiso 1.0 4 calc R
H10B H -0.4804 0.0612 0.3140 0.0515 Uiso 1.0 4 calc R
H10C H -0.5287 0.1390 0.2497 0.0515 Uiso 1.0 4 calc R
H12 H -0.2440 0.3234 0.0952 0.0408 Uiso 1.0 4 calc R
H13A H -0.3359 0.2026 0.0017 0.0540 Uiso 1.0 4 calc R
H13B H -0.3488 0.1664 0.0936 0.0540 Uiso 1.0 4 calc R
H14 H -0.1973 0.0587 0.0186 0.0547 Uiso 1.0 4 calc R
H15 H -0.0568 0.0451 0.1441 0.0455 Uiso 1.0 4 calc R
H16 H 0.2221 0.0828 0.1566 0.0464 Uiso 1.0 4 calc R
H17A H 0.2917 0.1300 0.0199 0.0543 Uiso 1.0 4 calc R
H17B H 0.3178 0.2157 0.0787 0.0543 Uiso 1.0 4 calc R
H18 H 0.1427 0.2586 -0.0386 0.0456 Uiso 1.0 4 calc R
H19A H 0.0372 0.1035 -0.0568 0.0611 Uiso 1.0 4 calc R
H19B H -0.1041 0.1799 -0.0763 0.0611 Uiso 1.0 4 calc R
H20A H 0.0071 0.4141 0.1083 0.0558 Uiso 1.0 4 calc R
H20B H 0.0373 0.4095 0.0124 0.0558 Uiso 1.0 4 calc R
H20C H 0.1867 0.3799 0.0770 0.0558 Uiso 1.0 4 calc R

loop_
_atom_site_aniso_label
_atom_site_aniso_U_11
_atom_site_aniso_U_22
_atom_site_aniso_U_33
_atom_site_aniso_U_12
_atom_site_aniso_U_13
_atom_site_aniso_U_23
Ru1 0.01975(14) 0.02912(16) 0.03004(16) -0.00235(8) 0.00039(10) 0.00048(9)
O1 0.0238(10) 0.0379(13) 0.0393(13) 0.0026(9) 0.0019(9) -0.0016(11)
O2 0.0212(10) 0.0300(12) 0.0327(12) -0.0038(8) 0.0034(8) -0.0025(9)
O3 0.0249(10) 0.0409(13) 0.0420(14) 0.0006(9) -0.0027(9) 0.0085(11)
O4 0.0220(10) 0.0450(14) 0.0390(13) -0.0069(9) 0.0007(9) 0.0068(11)
C1 0.050(2) 0.053(3) 0.050(3) 0.0092(18) 0.0153(17) -0.0126(19)
C2 0.0349(16) 0.0296(17) 0.0292(16) 0.0076(12) -0.0003(12) -0.0019(13)
C3 0.0348(16) 0.0287(17) 0.0414(19) -0.0003(13) -0.0037(13) -0.0048(14)
C4 0.0270(13) 0.0232(15) 0.0327(16) -0.0017(11) -0.0035(11) 0.0040(12)
C5 0.0280(15) 0.044(2) 0.050(3) -0.0075(14) -0.0011(14) -0.0028(17)
C6 0.043(2) 0.067(3) 0.050(3) 0.0013(19) -0.0058(17) 0.020(2)
C7 0.0314(15) 0.0313(17) 0.0382(18) 0.0018(13) -0.0011(13) 0.0027(14)
C8 0.0329(16) 0.051(3) 0.0371(19) -0.0013(15) 0.0060(14) 0.0114(16)
C9 0.0269(14) 0.0318(16) 0.0386(18) -0.0030(12) 0.0044(12) -0.0029(14)
C10 0.0284(15) 0.052(3) 0.049(3) -0.0084(15) 0.0067(14) 0.0032(18)
C11 0.0345(16) 0.0391(19) 0.0320(17) -0.0031(13) -0.0039(13) 0.0075(14)
C12 0.0304(16) 0.0392(19) 0.0321(17) 0.0004(13) -0.0023(13) 0.0054(14)
C13 0.0338(17) 0.054(3) 0.046(3) -0.0068(16) -0.0129(15) 0.0012(18)
C14 0.050(2) 0.040(2) 0.045(3) -0.0132(16) -0.0123(16) -0.0060(17)
C15 0.0399(17) 0.0293(17) 0.044(2) -0.0035(13) -0.0016(14) -0.0047(15)
C16 0.0394(17) 0.0285(17) 0.048(2) 0.0057(13) -0.0016(15) -0.0077(15)
C17 0.0396(18) 0.049(3) 0.048(3) -0.0027(16) 0.0104(15) -0.0196(19)
C18 0.0401(18) 0.044(2) 0.0303(18) -0.0064(14) 0.0067(14) -0.0054(14)
C19 0.054(3) 0.059(3) 0.040(3) -0.0032(19) -0.0017(16) -0.0152(19)
C20 0.052(2) 0.039(2) 0.048(3) -0.0054(16) -0.0027(17) 0.0088(17)

loop_
_atom_type_symbol
_atom_type_description
_atom_type_scat_dispersion_real
_atom_type_scat_dispersion_imag
_atom_type_scat_source
C C 0.0033 0.0016
;
International Tables for Crystallography
(1992, Vol. C, Tables 4.2.6.8 and 6.1.1.4)
;
H H 0.0000 0.0000
;
International Tables for Crystallography
(1992, Vol. C, Table 6.1.1.4)
;
O O 0.0106 0.0060
;
International Tables for Crystallography
(1992, Vol. C, Tables 4.2.6.8 and 6.1.1.4)
;
Ru Ru -1.2594 0.8363
;
International Tables for Crystallography
(1992, Vol. C, Tables 4.2.6.8 and 6.1.1.4)
;

loop_
_geom_angle_atom_site_label_1
_geom_angle_atom_site_label_2
_geom_angle_atom_site_label_3
_geom_angle
_geom_angle_publ_flag
O1 Ru1 O2 88.51(9) yes
O1 Ru1 O3 87.05(9) yes
O1 Ru1 O4 78.48(9) yes
O1 Ru1 C11 102.28(12) yes
O1 Ru1 C12 90.61(11) yes
O1 Ru1 C15 157.37(11) yes
O1 Ru1 C16 165.25(11) yes
O2 Ru1 O3 79.53(9) yes
O2 Ru1 O4 162.65(9) yes
O2 Ru1 C11 79.35(11) yes
O2 Ru1 C12 114.15(11) yes
O2 Ru1 C15 114.08(11) yes
O2 Ru1 C16 77.49(11) yes
O3 Ru1 O4 88.29(9) yes
O3 Ru1 C11 156.64(11) yes
O3 Ru1 C12 166.07(11) yes
O3 Ru1 C15 97.97(12) yes
O3 Ru1 C16 85.90(12) yes
O4 Ru1 C11 114.41(11) yes
O4 Ru1 C12 77.78(11) yes
O4 Ru1 C15 79.63(12) yes
O4 Ru1 C16 114.20(12) yes
C11 Ru1 C12 36.98(13) yes
C11 Ru1 C15 81.69(14) yes
C11 Ru1 C16 79.87(13) yes
C12 Ru1 C15 79.21(13) yes
C12 Ru1 C16 99.26(13) yes
C15 Ru1 C16 37.07(13) yes
Ru1 O1 C2 126.7(2) yes
Ru1 O2 C4 125.56(19) yes
Ru1 O3 C7 127.17(19) yes
Ru1 O4 C9 125.61(19) yes
O1 C2 C1 115.8(3) yes
O1 C2 C3 124.9(3) yes
C1 C2 C3 119.3(3) yes
C2 C3 C4 126.4(3) yes
O2 C4 C3 126.6(3) yes
O2 C4 C5 114.4(3) yes
C3 C4 C5 118.9(3) yes
O3 C7 C6 115.0(3) yes
O3 C7 C8 125.6(3) yes
C6 C7 C8 119.4(4) yes
C7 C8 C9 126.1(4) yes
O4 C9 C8 126.8(3) yes
O4 C9 C10 114.7(3) yes
C8 C9 C10 118.5(3) yes
Ru1 C11 C12 69.9(2) yes
Ru1 C11 C18 108.2(3) yes
Ru1 C11 C20 112.8(3) yes
C12 C11 C18 121.4(3) yes
C12 C11 C20 119.4(4) yes
C18 C11 C20 114.7(3) yes
Ru1 C12 C11 73.1(2) yes
Ru1 C12 C13 106.3(3) yes
C11 C12 C13 121.2(3) yes
C12 C13 C14 107.7(3) yes
C13 C14 C15 109.7(4) yes
C13 C14 C19 106.0(4) yes
C15 C14 C19 109.7(3) yes
Ru1 C15 C14 110.6(3) yes
Ru1 C15 C16 71.3(2) yes
C14 C15 C16 125.1(4) yes
Ru1 C16 C15 71.6(2) yes
Ru1 C16 C17 106.8(3) yes
C15 C16 C17 120.2(4) yes
C16 C17 C18 106.9(3) yes
C11 C18 C17 109.1(3) yes
C11 C18 C19 111.7(3) yes
C17 C18 C19 107.4(3) yes
C14 C19 C18 107.2(3) yes
C2 C1 H1A 109.465 no
C2 C1 H1B 109.476 no
C2 C1 H1C 109.472 no
H1A C1 H1B 109.470 no
H1A C1 H1C 109.464 no
H1B C1 H1C 109.480 no
C2 C3 H3 116.826 no
C4 C3 H3 116.818 no
C4 C5 H5A 109.479 no
C4 C5 H5B 109.470 no
C4 C5 H5C 109.468 no
H5A C5 H5B 109.473 no
H5A C5 H5C 109.474 no
H5B C5 H5C 109.463 no
C7 C6 H6A 109.474 no
C7 C6 H6B 109.471 no
C7 C6 H6C 109.470 no
H6A C6 H6B 109.466 no
H6A C6 H6C 109.473 no
H6B C6 H6C 109.473 no
C7 C8 H8 116.946 no
C9 C8 H8 116.946 no
C9 C10 H10A 109.474 no
C9 C10 H10B 109.470 no
C9 C10 H10C 109.464 no
H10A C10 H10B 109.480 no
H10A C10 H10C 109.474 no
H10B C10 H10C 109.466 no
Ru1 C12 H12 115.947 no
C11 C12 H12 115.945 no
C13 C12 H12 115.951 no
C12 C13 H13A 110.162 no
C12 C13 H13B 110.157 no
C14 C13 H13A 110.159 no
C14 C13 H13B 110.152 no
H13A C13 H13B 108.465 no
C13 C14 H14 110.462 no
C15 C14 H14 110.468 no
C19 C14 H14 110.466 no
Ru1 C15 H15 113.984 no
C14 C15 H15 113.979 no
C16 C15 H15 113.978 no
Ru1 C16 H16 116.415 no
C15 C16 H16 116.426 no
C17 C16 H16 116.426 no
C16 C17 H17A 110.335 no
C16 C17 H17B 110.338 no
C18 C17 H17A 110.352 no
C18 C17 H17B 110.348 no
H17A C17 H17B 108.570 no
C11 C18 H18 109.515 no
C17 C18 H18 109.504 no
C19 C18 H18 109.502 no
C14 C19 H19A 110.281 no
C14 C19 H19B 110.286 no
C18 C19 H19A 110.286 no
C18 C19 H19B 110.287 no
H19A C19 H19B 108.539 no
C11 C20 H20A 109.481 no
C11 C20 H20B 109.467 no
C11 C20 H20C 109.470 no
H20A C20 H20B 109.461 no
H20A C20 H20C 109.480 no
H20B C20 H20C 109.467 no

loop_
_geom_bond_atom_site_label_1
_geom_bond_atom_site_label_2
_geom_bond_distance
_geom_bond_publ_flag
Ru1 O1 2.065(3) yes
Ru1 O2 2.074(2) yes
Ru1 O3 2.072(3) yes
Ru1 O4 2.079(3) yes
Ru1 C11 2.240(4) yes
Ru1 C12 2.199(4) yes
Ru1 C15 2.203(4) yes
Ru1 C16 2.198(4) yes
O1 C2 1.273(4) yes
O2 C4 1.272(4) yes
O3 C7 1.263(4) yes
O4 C9 1.264(5) yes
C1 C2 1.503(6) yes
C2 C3 1.400(5) yes
C3 C4 1.392(5) yes
C4 C5 1.502(5) yes
C6 C7 1.505(6) yes
C7 C8 1.391(5) yes
C8 C9 1.393(5) yes
C9 C10 1.515(5) yes
C11 C12 1.408(5) yes
C11 C18 1.545(5) yes
C11 C20 1.494(6) yes
C12 C13 1.509(6) yes
C13 C14 1.512(6) yes
C14 C15 1.514(6) yes
C14 C19 1.550(6) yes
C15 C16 1.399(5) yes
C16 C17 1.498(6) yes
C17 C18 1.538(5) yes
C18 C19 1.520(6) yes
C1 H1A 0.980 no
C1 H1B 0.980 no
C1 H1C 0.980 no
C3 H3 0.950 no
C5 H5A 0.980 no
C5 H5B 0.980 no
C5 H5C 0.980 no
C6 H6A 0.980 no
C6 H6B 0.980 no
C6 H6C 0.980 no
C8 H8 0.950 no
C10 H10A 0.980 no
C10 H10B 0.980 no
C10 H10C 0.980 no
C12 H12 1.000 no
C13 H13A 0.990 no
C13 H13B 0.990 no
C14 H14 1.000 no
C15 H15 1.000 no
C16 H16 1.000 no
C17 H17A 0.990 no
C17 H17B 0.990 no
C18 H18 1.000 no
C19 H19A 0.990 no
C19 H19B 0.990 no
C20 H20A 0.980 no
C20 H20B 0.980 no
C20 H20C 0.980 no

loop_
_geom_contact_atom_site_label_1
_geom_contact_atom_site_label_2
_geom_contact_distance
_geom_contact_publ_flag
_geom_contact_site_symmetry_2
Ru1 C3 3.359(4) no .
Ru1 C8 3.366(4) no .
O1 C4 2.955(4) no .
O1 C7 3.435(4) no .
O1 C8 3.581(5) no .
O1 C9 3.210(4) no .
O1 C20 3.511(5) no .
O2 C2 2.983(4) no .
O2 C17 2.737(5) no .
O2 C18 3.308(5) no .
O2 C20 2.842(5) no .
O3 C2 3.331(4) no .
O3 C3 3.480(5) no .
O3 C4 3.209(4) no .
O3 C9 2.949(4) no .
O4 C7 2.974(4) no .
O4 C13 2.739(5) no .
O4 C14 3.275(5) no .
C4 C20 3.271(5) no .
C9 C15 3.565(5) no .
C11 C14 2.782(6) no .
C12 C17 3.532(5) no .
C12 C19 2.856(6) no .
C13 C16 3.528(5) no .
C13 C18 2.995(6) no .
C14 C17 3.025(6) no .
C15 C18 2.722(6) no .
C16 C19 2.861(6) no .
C17 C20 3.376(6) no .
O1 C5 3.532(4) no 1_455
O3 C10 3.471(4) no 1_655
C5 O1 3.532(4) no 1_655
C10 O3 3.471(4) no 1_455
Ru1 H13B 3.1514 no .
Ru1 H17B 3.1420 no .
Ru1 H20A 3.1274 no .
Ru1 H20C 3.3417 no .
O1 H1A 2.6039 no .
O1 H1B 2.6065 no .
O1 H1C 3.1567 no .
O1 H3 3.1812 no .
O1 H12 2.9029 no .
O1 H20A 2.9027 no .
O2 H3 3.1848 no .
O2 H5A 2.6759 no .
O2 H5B 2.5006 no .
O2 H5C 3.1336 no .
O2 H16 2.9952 no .
O2 H17B 2.1873 no .
O2 H20A 2.9733 no .
O2 H20C 2.4019 no .
O3 H6A 2.5910 no .
O3 H6B 2.5867 no .
O3 H6C 3.1426 no .
O3 H8 3.1697 no .
O3 H15 3.2281 no .
O3 H16 2.7567 no .
O4 H8 3.1807 no .
O4 H10A 2.9288 no .
O4 H10B 3.0175 no .
O4 H10C 2.3853 no .
O4 H12 2.9877 no .
O4 H13B 2.1967 no .
O4 H15 2.7627 no .
C1 H3 2.6051 no .
C2 H20A 3.1263 no .
C3 H1A 3.1353 no .
C3 H1B 3.1237 no .
C3 H1C 2.5317 no .
C3 H5A 3.0339 no .
C3 H5B 3.1897 no .
C3 H5C 2.5337 no .
C3 H20A 3.2106 no .
C3 H20C 3.4604 no .
C4 H17B 3.2410 no .
C4 H20A 3.1264 no .
C4 H20C 2.7327 no .
C5 H3 2.5905 no .
C5 H17B 3.5579 no .
C5 H20C 3.2890 no .
C6 H8 2.6019 no .
C7 H15 3.5584 no .
C8 H6A 3.1215 no .
C8 H6B 3.1277 no .
C8 H6C 2.5309 no .
C8 H10A 2.7901 no .
C8 H10B 2.6913 no .
C8 H10C 3.2979 no .
C8 H15 3.5794 no .
C9 H13B 3.2137 no .
C9 H15 3.2579 no .
C10 H8 2.5934 no .
C10 H13B 3.5877 no .
C11 H13A 3.0124 no .
C11 H13B 3.2961 no .
C11 H17A 3.3770 no .
C11 H17B 2.7247 no .
C11 H19A 3.3804 no .
C11 H19B 2.8591 no .
C12 H14 3.3201 no .
C12 H15 3.5855 no .
C12 H18 3.2596 no .
C12 H19B 3.0213 no .
C12 H20A 2.5927 no .
C12 H20B 2.9358 no .
C12 H20C 3.2632 no .
C13 H15 3.0447 no .
C13 H19A 3.3032 no .
C13 H19B 2.5286 no .
C14 H12 3.3566 no .
C14 H16 3.3991 no .
C14 H17A 3.3938 no .
C14 H18 3.3370 no .
C15 H13A 3.3344 no .
C15 H13B 2.7195 no .
C15 H17A 3.0018 no .
C15 H17B 3.2615 no .
C15 H19A 2.8398 no .
C15 H19B 3.3467 no .
C16 H14 3.2601 no .
C16 H18 3.3112 no .
C16 H19A 3.0270 no .
C17 H15 3.3394 no .
C17 H19A 2.5484 no .
C17 H19B 3.3238 no .
C17 H20C 3.1293 no .
C18 H12 3.4070 no .
C18 H13A 3.3454 no .
C18 H14 3.3363 no .
C18 H16 3.3617 no .
C18 H20A 3.3879 no .
C18 H20B 2.8145 no .
C18 H20C 2.7065 no .
C19 H13A 2.5963 no .
C19 H13B 3.3228 no .
C19 H15 3.3243 no .
C19 H17A 2.6360 no .
C19 H17B 3.3339 no .
C20 H12 2.6111 no .
C20 H17B 3.1652 no .
C20 H18 2.5869 no .
H1A H3 3.2765 no .
H1B H3 3.2616 no .
H1C H3 2.2620 no .
H3 H5A 3.1345 no .
H3 H5B 3.3570 no .
H3 H5C 2.2666 no .
H5A H17B 3.4490 no .
H5A H20C 2.8467 no .
H5B H17B 3.3590 no .
H6A H8 3.2573 no .
H6B H8 3.2744 no .
H6C H8 2.2620 no .
H8 H10A 2.7354 no .
H8 H10B 2.5263 no .
H8 H10C 3.5232 no .
H10C H13B 3.0043 no .
H12 H13A 2.4496 no .
H12 H13B 2.4772 no .
H12 H20A 2.3837 no .
H12 H20B 2.9324 no .
H12 H20C 3.4967 no .
H13A H14 2.4112 no .
H13A H19A 3.4446 no .
H13A H19B 2.2914 no .
H13B H14 2.3715 no .
H13B H15 2.9976 no .
H13B H19B 3.4570 no .
H14 H15 2.2946 no .
H14 H19A 2.3539 no .
H14 H19B 2.5121 no .
H15 H16 2.2509 no .
H15 H19A 3.5144 no .
H16 H17A 2.4347 no .
H16 H17B 2.4901 no .
H17A H18 2.4171 no .
H17A H19A 2.3353 no .
H17A H19B 3.4859 no .
H17B H18 2.3939 no .
H17B H19A 3.4750 no .
H17B H20C 2.6513 no .
H18 H19A 2.4667 no .
H18 H19B 2.3171 no .
H18 H20A 3.5375 no .
H18 H20B 2.5480 no .
H18 H20C 2.6279 no .
O1 H5B 2.9345 no 1_455
O1 H5C 3.4476 no 1_455
O2 H10C 2.9168 no 1_655
O3 H10A 3.2162 no 1_655
O3 H10C 3.0355 no 1_655
O4 H1B 3.1167 no 2_445
O4 H5B 2.6831 no 1_455
C1 H5C 3.4710 no 1_455
C1 H10B 3.3353 no 2_455
C1 H10C 3.5045 no 2_455
C1 H13B 3.4728 no 2_455
C1 H14 3.2540 no 2_455
C1 H15 3.2259 no 2_455
C1 H16 3.4847 no 2_555
C1 H17A 3.1188 no 4_455
C1 H19A 3.4610 no 4_455
C2 H10B 3.2089 no 2_455
C3 H10B 3.3555 no 2_455
C3 H16 3.0196 no 2_555
C3 H19B 2.9224 no 4_555
C4 H10C 3.4017 no 1_655
C4 H19B 3.1761 no 4_555
C5 H1B 3.5430 no 1_655
C5 H10C 3.4563 no 1_655
C5 H12 3.2798 no 1_655
C5 H15 3.3656 no 2_555
C5 H19A 3.5215 no 4_555
C5 H19B 3.3337 no 4_555
C6 H5A 3.3211 no 2_545
C6 H6C 3.4303 no 3_556
C6 H10A 3.3564 no 1_655
C6 H10B 3.5398 no 1_655
C6 H12 3.3039 no 4_555
C6 H13A 3.4144 no 4_555
C6 H20B 3.4502 no 4_555
C6 H20C 3.4038 no 2_545
C7 H5A 3.3547 no 2_545
C8 H5A 3.4121 no 2_545
C8 H18 3.1810 no 4_455
C9 H1B 3.0362 no 2_445
C9 H5B 3.1048 no 1_455
C9 H18 3.3418 no 4_455
C10 H1B 3.1854 no 2_445
C10 H5B 3.0519 no 1_455
C10 H6B 3.2351 no 1_455
C10 H16 3.3868 no 1_455
C10 H18 3.2429 no 4_455
C10 H20A 3.4984 no 2_445
C10 H20B 3.5202 no 4_455
C11 H6A 3.1848 no 4_454
C12 H5B 3.4476 no 1_455
C12 H6A 2.8265 no 4_454
C13 H6A 3.1471 no 4_454
C13 H17A 3.5573 no 1_455
C13 H17B 3.3048 no 1_455
C14 H1B 3.4479 no 2_445
C14 H19A 3.3712 no 3_555
C15 H1B 3.2034 no 2_445
C15 H3 3.3973 no 2_545
C15 H5C 3.3669 no 2_545
C15 H19A 3.1615 no 3_555
C16 H1C 3.4164 no 2_545
C16 H3 3.0045 no 2_545
C16 H10C 3.2183 no 1_655
C16 H14 3.5905 no 3_555
C17 H1A 3.0822 no 4_554
C17 H1C 3.5924 no 2_545
C17 H13A 3.5532 no 1_655
C17 H13B 3.3048 no 1_655
C18 H1A 3.4601 no 4_554
C18 H10A 3.1885 no 4_554
C19 H1A 3.4826 no 4_554
C19 H3 3.2450 no 4_454
C19 H5C 3.2951 no 4_454
C19 H10A 3.4257 no 4_554
C19 H15 3.5452 no 3_555
C20 H6A 3.4220 no 4_454
C20 H6B 3.0546 no 2_555
C20 H8 3.5297 no 4_554
C20 H10B 3.4165 no 2_455
C20 H20B 3.4529 no 3_565
H1A C17 3.0822 no 4_455
H1A C18 3.4601 no 4_455
H1A C19 3.4826 no 4_455
H1A H5C 3.3781 no 1_455
H1A H13A 3.2469 no 4_555
H1A H14 2.9989 no 2_455
H1A H15 3.2395 no 2_455
H1A H17A 2.1945 no 4_455
H1A H17B 3.5278 no 4_455
H1A H18 3.2376 no 4_455
H1A H19A 2.7379 no 4_455
H1B O4 3.1167 no 2_455
H1B C5 3.5430 no 1_455
H1B C9 3.0362 no 2_455
H1B C10 3.1854 no 2_455
H1B C14 3.4479 no 2_455
H1B C15 3.2034 no 2_455
H1B H5C 2.8261 no 1_455
H1B H10B 2.8889 no 2_455
H1B H10C 3.1257 no 2_455
H1B H13B 3.0945 no 2_455
H1B H14 3.0497 no 2_455
H1B H15 2.4438 no 2_455
H1B H17A 3.5948 no 4_455
H1B H19A 3.3081 no 4_455
H1C C16 3.4164 no 2_555
H1C C17 3.5924 no 2_555
H1C H10B 3.4081 no 2_455
H1C H10C 3.1666 no 2_455
H1C H13A 3.5973 no 4_555
H1C H13B 3.0027 no 2_455
H1C H14 3.1632 no 2_455
H1C H14 3.2161 no 4_555
H1C H16 2.6866 no 2_555
H1C H17A 3.0892 no 2_555
H1C H17A 3.3370 no 4_455
H3 C15 3.3973 no 2_555
H3 C16 3.0045 no 2_555
H3 C19 3.2450 no 4_555
H3 H10B 3.4403 no 2_455
H3 H10C 3.5624 no 2_455
H3 H14 3.2694 no 4_555
H3 H15 2.9478 no 2_555
H3 H16 2.1746 no 2_555
H3 H19A 3.0634 no 4_555
H3 H19B 2.7091 no 4_555
H5A C6 3.3211 no 2_555
H5A C7 3.3547 no 2_555
H5A C8 3.4121 no 2_555
H5A H6B 2.9334 no 2_555
H5A H6C 3.2151 no 2_555
H5A H8 3.3495 no 2_555
H5A H12 2.7952 no 1_655
H5B O1 2.9345 no 1_655
H5B O4 2.6831 no 1_655
H5B C9 3.1048 no 1_655
H5B C10 3.0519 no 1_655
H5B C12 3.4476 no 1_655
H5B H10A 2.9396 no 1_655
H5B H10C 2.7020 no 1_655
H5B H12 2.8745 no 1_655
H5B H13B 3.3260 no 1_655
H5B H19B 3.3754 no 4_555
H5C O1 3.4476 no 1_655
H5C C1 3.4710 no 1_655
H5C C15 3.3669 no 2_555
H5C C19 3.2951 no 4_555
H5C H1A 3.3781 no 1_655
H5C H1B 2.8261 no 1_655
H5C H15 2.4250 no 2_555
H5C H16 3.3552 no 2_555
H5C H19A 2.7463 no 4_555
H5C H19B 2.9309 no 4_555
H6A C11 3.1848 no 4_555
H6A C12 2.8265 no 4_555
H6A C13 3.1471 no 4_555
H6A C20 3.4220 no 4_555
H6A H10A 3.0001 no 1_655
H6A H10B 3.5814 no 1_655
H6A H12 2.5571 no 4_555
H6A H13A 2.5669 no 4_555
H6A H19B 3.1599 no 4_555
H6A H20B 2.9347 no 4_555
H6B C10 3.2351 no 1_655
H6B C20 3.0546 no 2_545
H6B H5A 2.9334 no 2_545
H6B H10A 2.9782 no 1_655
H6B H10B 2.7731 no 1_655
H6B H10C 3.4635 no 1_655
H6B H20A 2.9165 no 2_545
H6B H20B 3.1302 no 2_545
H6B H20B 3.1429 no 4_555
H6B H20C 2.6190 no 2_545
H6C C6 3.4303 no 3_556
H6C H5A 3.2151 no 2_545
H6C H6C 2.4780 no 3_556
H6C H8 3.3490 no 3_556
H6C H12 3.2158 no 4_555
H6C H20C 3.3421 no 2_545
H8 C20 3.5297 no 4_455
H8 H5A 3.3495 no 2_545
H8 H6C 3.3490 no 3_556
H8 H18 2.9675 no 4_455
H8 H20A 3.4622 no 2_445
H8 H20B 2.9381 no 4_455
H8 H20C 3.2605 no 4_455
H10A O3 3.2162 no 1_455
H10A C6 3.3564 no 1_455
H10A C18 3.1885 no 4_455
H10A C19 3.4257 no 4_455
H10A H5B 2.9396 no 1_455
H10A H6A 3.0001 no 1_455
H10A H6B 2.9782 no 1_455
H10A H18 2.4565 no 4_455
H10A H19B 2.8262 no 4_455
H10A H20B 2.9560 no 4_455
H10B C1 3.3353 no 2_445
H10B C2 3.2089 no 2_445
H10B C3 3.3555 no 2_445
H10B C6 3.5398 no 1_455
H10B C20 3.4165 no 2_445
H10B H1B 2.8889 no 2_445
H10B H1C 3.4081 no 2_445
H10B H3 3.4403 no 2_445
H10B H6A 3.5814 no 1_455
H10B H6B 2.7731 no 1_455
H10B H16 3.4065 no 1_455
H10B H20A 2.5474 no 2_445
H10B H20B 3.2770 no 4_455
H10C O2 2.9168 no 1_455
H10C O3 3.0355 no 1_455
H10C C1 3.5045 no 2_445
H10C C4 3.4017 no 1_455
H10C C5 3.4563 no 1_455
H10C C16 3.2183 no 1_455
H10C H1B 3.1257 no 2_445
H10C H1C 3.1666 no 2_445
H10C H3 3.5624 no 2_445
H10C H5B 2.7020 no 1_455
H10C H6B 3.4635 no 1_455
H10C H16 2.5588 no 1_455
H10C H17B 3.2067 no 1_455
H12 C5 3.2798 no 1_455
H12 C6 3.3039 no 4_454
H12 H5A 2.7952 no 1_455
H12 H5B 2.8745 no 1_455
H12 H6A 2.5571 no 4_454
H12 H6C 3.2158 no 4_454
H13A C6 3.4144 no 4_454
H13A C17 3.5532 no 1_455
H13A H1A 3.2469 no 4_454
H13A H1C 3.5973 no 4_454
H13A H6A 2.5669 no 4_454
H13A H17A 3.1324 no 1_455
H13A H17B 3.0452 no 1_455
H13B C1 3.4728 no 2_445
H13B C17 3.3048 no 1_455
H13B H1B 3.0945 no 2_445
H13B H1C 3.0027 no 2_445
H13B H5B 3.3260 no 1_455
H13B H17A 3.0548 no 1_455
H13B H17B 2.7066 no 1_455
H14 C1 3.2540 no 2_445
H14 C16 3.5905 no 3_555
H14 H1A 2.9989 no 2_445
H14 H1B 3.0497 no 2_445
H14 H1C 3.1632 no 2_445
H14 H1C 3.2161 no 4_454
H14 H3 3.2694 no 4_454
H14 H16 3.5594 no 3_555
H14 H17A 2.9657 no 3_555
H14 H19A 2.7791 no 3_555
H15 C1 3.2259 no 2_445
H15 C5 3.3656 no 2_545
H15 C19 3.5452 no 3_555
H15 H1A 3.2395 no 2_445
H15 H1B 2.4438 no 2_445
H15 H3 2.9478 no 2_545
H15 H5C 2.4250 no 2_545
H15 H19A 2.6436 no 3_555
H16 C1 3.4847 no 2_545
H16 C3 3.0196 no 2_545
H16 C10 3.3868 no 1_655
H16 H1C 2.6866 no 2_545
H16 H3 2.1746 no 2_545
H16 H5C 3.3552 no 2_545
H16 H10B 3.4065 no 1_655
H16 H10C 2.5588 no 1_655
H16 H14 3.5594 no 3_555
H17A C1 3.1188 no 4_554
H17A C13 3.5573 no 1_655
H17A H1A 2.1945 no 4_554
H17A H1B 3.5948 no 4_554
H17A H1C 3.0892 no 2_545
H17A H1C 3.3370 no 4_554
H17A H13A 3.1324 no 1_655
H17A H13B 3.0548 no 1_655
H17A H14 2.9657 no 3_555
H17B C13 3.3048 no 1_655
H17B H1A 3.5278 no 4_554
H17B H10C 3.2067 no 1_655
H17B H13A 3.0452 no 1_655
H17B H13B 2.7066 no 1_655
H18 C8 3.1810 no 4_554
H18 C9 3.3418 no 4_554
H18 C10 3.2429 no 4_554
H18 H1A 3.2376 no 4_554
H18 H8 2.9675 no 4_554
H18 H10A 2.4565 no 4_554
H19A C1 3.4610 no 4_554
H19A C5 3.5215 no 4_454
H19A C14 3.3712 no 3_555
H19A C15 3.1615 no 3_555
H19A H1A 2.7379 no 4_554
H19A H1B 3.3081 no 4_554
H19A H3 3.0634 no 4_454
H19A H5C 2.7463 no 4_454
H19A H14 2.7791 no 3_555
H19A H15 2.6436 no 3_555
H19B C3 2.9224 no 4_454
H19B C4 3.1761 no 4_454
H19B C5 3.3337 no 4_454
H19B H3 2.7091 no 4_454
H19B H5B 3.3754 no 4_454
H19B H5C 2.9309 no 4_454
H19B H6A 3.1599 no 4_454
H19B H10A 2.8262 no 4_554
H20A C10 3.4984 no 2_455
H20A H6B 2.9165 no 2_555
H20A H8 3.4622 no 2_455
H20A H10B 2.5474 no 2_455
H20A H20B 3.2981 no 3_565
H20B C6 3.4502 no 4_454
H20B C10 3.5202 no 4_554
H20B C20 3.4529 no 3_565
H20B H6A 2.9347 no 4_454
H20B H6B 3.1302 no 2_555
H20B H6B 3.1429 no 4_454
H20B H8 2.9381 no 4_554
H20B H10A 2.9560 no 4_554
H20B H10B 3.2770 no 4_554
H20B H20A 3.2981 no 3_565
H20B H20B 2.7847 no 3_565
H20C C6 3.4038 no 2_555
H20C H6B 2.6190 no 2_555
H20C H6C 3.3421 no 2_555
H20C H8 3.2605 no 4_554

loop_
_geom_torsion_atom_site_label_1
_geom_torsion_atom_site_label_2
_geom_torsion_atom_site_label_3
_geom_torsion_atom_site_label_4
_geom_torsion
_geom_torsion_publ_flag
O1 Ru1 O2 C4 9.11(17) no
O2 Ru1 O1 C2 -12.32(19) no
O1 Ru1 O3 C7 77.2(2) no
O3 Ru1 O1 C2 67.27(19) no
O1 Ru1 O4 C9 -81.4(2) no
O4 Ru1 O1 C2 156.1(2) no
O1 Ru1 C11 C12 -74.27(14) no
O1 Ru1 C11 C18 168.11(16) no
O1 Ru1 C11 C20 40.1(2) no
C11 Ru1 O1 C2 -91.1(2) no
O1 Ru1 C12 C11 109.85(14) no
O1 Ru1 C12 C13 -131.76(18) no
C12 Ru1 O1 C2 -126.5(2) no
O1 Ru1 C15 C14 64.8(4) no
O1 Ru1 C15 C16 -173.8(2) no
C15 Ru1 O1 C2 171.0(3) no
O2 Ru1 O3 C7 166.2(2) no
O3 Ru1 O2 C4 -78.16(18) no
O2 Ru1 C11 C12 -160.37(15) no
O2 Ru1 C11 C18 82.01(17) no
O2 Ru1 C11 C20 -46.00(18) no
C11 Ru1 O2 C4 111.90(19) no
O2 Ru1 C12 C11 21.21(17) no
O2 Ru1 C12 C13 139.60(15) no
C12 Ru1 O2 C4 99.11(19) no
O2 Ru1 C15 C14 -111.58(18) no
O2 Ru1 C15 C16 9.83(18) no
C15 Ru1 O2 C4 -172.29(17) no
O2 Ru1 C16 C15 -170.81(16) no
O2 Ru1 C16 C17 -53.83(17) no
C16 Ru1 O2 C4 -166.2(2) no
O3 Ru1 O4 C9 6.0(2) no
O4 Ru1 O3 C7 -1.3(2) no
O3 Ru1 C11 C12 173.96(19) no
O3 Ru1 C11 C18 56.3(4) no
O3 Ru1 C11 C20 -71.7(4) no
C11 Ru1 O3 C7 -168.1(3) no
O3 Ru1 C15 C14 166.37(18) no
O3 Ru1 C15 C16 -72.22(15) no
C15 Ru1 O3 C7 -80.6(2) no
O3 Ru1 C16 C15 109.01(15) no
O3 Ru1 C16 C17 -134.00(18) no
C16 Ru1 O3 C7 -115.7(2) no
O4 Ru1 C11 C12 8.50(18) no
O4 Ru1 C11 C18 -109.12(17) no
O4 Ru1 C11 C20 122.88(18) no
C11 Ru1 O4 C9 -179.76(19) no
O4 Ru1 C12 C11 -172.08(16) no
O4 Ru1 C12 C13 -53.69(17) no
C12 Ru1 O4 C9 -174.5(3) no
O4 Ru1 C15 C14 79.59(19) no
O4 Ru1 C15 C16 -159.00(16) no
C15 Ru1 O4 C9 104.4(3) no
O4 Ru1 C16 C15 22.74(18) no
O4 Ru1 C16 C17 139.72(15) no
C16 Ru1 O4 C9 90.7(3) no
C11 Ru1 C12 C11 0.00(15) no
C11 Ru1 C12 C13 118.4(3) no
C12 Ru1 C11 C12 -0.00(15) no
C12 Ru1 C11 C18 -117.6(3) no
C12 Ru1 C11 C20 114.4(3) no
C11 Ru1 C15 C14 -37.23(19) no
C11 Ru1 C15 C16 84.18(16) no
C15 Ru1 C11 C12 83.07(15) no
C15 Ru1 C11 C18 -34.55(18) no
C15 Ru1 C11 C20 -162.6(2) no
C11 Ru1 C16 C15 -89.59(16) no
C11 Ru1 C16 C17 27.40(18) no
C16 Ru1 C11 C12 120.60(16) no
C16 Ru1 C11 C18 2.98(17) no
C16 Ru1 C11 C20 -125.0(2) no
C12 Ru1 C15 C14 0.20(19) no
C12 Ru1 C15 C16 121.61(17) no
C15 Ru1 C12 C11 -90.49(16) no
C15 Ru1 C12 C13 27.91(18) no
C12 Ru1 C16 C15 -57.95(17) no
C12 Ru1 C16 C17 59.0(2) no
C16 Ru1 C12 C11 -59.15(16) no
C16 Ru1 C12 C13 59.2(2) no
C15 Ru1 C16 C15 -0.00(16) no
C15 Ru1 C16 C17 117.0(3) no
C16 Ru1 C15 C14 -121.4(4) no
C16 Ru1 C15 C16 0.00(16) no
Ru1 O1 C2 C1 -170.55(15) no
Ru1 O1 C2 C3 10.4(5) no
Ru1 O2 C4 C3 -4.0(4) no
Ru1 O2 C4 C5 176.30(14) no
Ru1 O3 C7 C6 178.67(15) no
Ru1 O3 C7 C8 -1.6(5) no
Ru1 O4 C9 C8 -8.2(5) no
Ru1 O4 C9 C10 171.46(16) no
O1 C2 C3 C4 -0.5(6) no
C1 C2 C3 C4 -179.5(3) no
C2 C3 C4 O2 -3.0(6) no
C2 C3 C4 C5 176.7(3) no
O3 C7 C8 C9 1.3(6) no
C6 C7 C8 C9 -179.0(4) no
C7 C8 C9 O4 4.2(6) no
C7 C8 C9 C10 -175.5(3) no
Ru1 C11 C12 Ru1 0.0 no
Ru1 C11 C12 C13 -99.1(3) no
Ru1 C11 C18 C17 -32.6(3) no
Ru1 C11 C18 C19 86.1(3) no
C12 C11 C18 C17 -109.7(4) no
C12 C11 C18 C19 8.9(5) no
C18 C11 C12 Ru1 99.6(3) no
C18 C11 C12 C13 0.5(5) no
C20 C11 C12 Ru1 -105.5(4) no
C20 C11 C12 C13 155.4(3) no
C20 C11 C18 C17 94.3(4) no
C20 C11 C18 C19 -147.1(3) no
Ru1 C12 C13 C14 -52.2(3) no
C11 C12 C13 C14 27.6(5) no
C12 C13 C14 C15 54.4(4) no
C12 C13 C14 C19 -63.9(4) no
C13 C14 C15 Ru1 -28.8(4) no
C13 C14 C15 C16 -109.9(4) no
C13 C14 C19 C18 75.2(4) no
C15 C14 C19 C18 -43.2(4) no
C19 C14 C15 Ru1 87.2(4) no
C19 C14 C15 C16 6.1(5) no
Ru1 C15 C16 Ru1 0.0 no
Ru1 C15 C16 C17 -99.2(3) no
C14 C15 C16 Ru1 102.5(4) no
C14 C15 C16 C17 3.3(6) no
Ru1 C16 C17 C18 -53.4(3) no
C15 C16 C17 C18 24.7(5) no
C16 C17 C18 C11 58.0(4) no
C16 C17 C18 C19 -63.3(4) no
C11 C18 C19 C14 -44.8(4) no
C17 C18 C19 C14 74.8(4) no
